data_4066901
loop_
_publ_author_name
'Cao, Thi-Phuong-Anh'
'Payet, Elina'
'Auffrant, Audrey'
'Le Goff, Xavier F.'
'Le Floch, Pascal'

_publ_section_title
;
 Facile Synthesis of Bifunctional Ligands using LiCH2PPh2&#x2550;NPh
 Obtained from [PhNH&#x2212;PPh3+][Br&#x2212;]
;
_journal_issue 17
_journal_name_full Organometallics
_journal_page_first 3991
_journal_paper_doi 10.1021/om100695b
_journal_volume 29
_journal_year 2010
_chemical_formula_moiety 'C37 H32 Cl N P2 Pd S'
_chemical_formula_sum 'C37 H32 Cl N P2 Pd S'
_chemical_formula_weight 726.49
_chemical_name_systematic
; 
 ? 
;
_space_group_IT_number 14
_symmetry_cell_setting monoclinic
_symmetry_space_group_name_Hall '-P 2ybc'
_symmetry_space_group_name_H-M 'P 1 21/c 1'
_atom_sites_solution_hydrogens geom
_atom_sites_solution_primary direct
_atom_sites_solution_secondary difmap
_audit_creation_method SHELXL-97
_cell_angle_alpha 90.00
_cell_angle_beta 102.922(1)
_cell_angle_gamma 90.00
_cell_formula_units_Z 4
_cell_length_a 9.612(1)
_cell_length_b 16.430(1)
_cell_length_c 21.208(1)
_cell_measurement_reflns_used 6513
_cell_measurement_temperature 150.0(1)
_cell_measurement_theta_max 27.485
_cell_measurement_theta_min 0.998
_cell_volume 3264.5(4)
_computing_structure_refinement 'SHELXL-97 (Sheldrick, 1997)'
_computing_structure_solution 'SHELXS-97 (Sheldrick, 1990)'
_diffrn_ambient_temperature 150.0(1)
_diffrn_measured_fraction_theta_full 0.987
_diffrn_measured_fraction_theta_max 0.987
_diffrn_measurement_device_type KappaCCD
_diffrn_measurement_method 'phi and omega scans'
_diffrn_radiation_monochromator graphite
_diffrn_radiation_source 'fine-focus sealed tube'
_diffrn_radiation_type MoK\a
_diffrn_radiation_wavelength 0.71069
_diffrn_reflns_av_R_equivalents 0.0449
_diffrn_reflns_av_sigmaI/netI 0.0794
_diffrn_reflns_limit_h_max 12
_diffrn_reflns_limit_h_min -9
_diffrn_reflns_limit_k_max 19
_diffrn_reflns_limit_k_min -21
_diffrn_reflns_limit_l_max 27
_diffrn_reflns_limit_l_min -27
_diffrn_reflns_number 23979
_diffrn_reflns_theta_full 27.47
_diffrn_reflns_theta_max 27.47
_diffrn_reflns_theta_min 2.87
_exptl_absorpt_coefficient_mu 0.840
_exptl_absorpt_correction_T_max 0.9207
_exptl_absorpt_correction_T_min 0.8915
_exptl_absorpt_correction_type multi-scan
_exptl_absorpt_process_details 'Denzo/Scalepack (Otwinowski & Minor, 1996)'
_exptl_crystal_colour Orange
_exptl_crystal_density_diffrn 1.478
_exptl_crystal_density_method 'not measured'
_exptl_crystal_description Block
_exptl_crystal_F_000 1480
_exptl_crystal_size_max 0.14
_exptl_crystal_size_mid 0.12
_exptl_crystal_size_min 0.10
_refine_diff_density_max 0.938
_refine_diff_density_min -0.626
_refine_diff_density_rms 0.090
_refine_ls_extinction_method none
_refine_ls_goodness_of_fit_ref 0.956
_refine_ls_hydrogen_treatment constr
_refine_ls_matrix_type full
_refine_ls_number_parameters 388
_refine_ls_number_reflns 7391
_refine_ls_number_restraints 0
_refine_ls_restrained_S_all 0.956
_refine_ls_R_factor_all 0.0755
_refine_ls_R_factor_gt 0.0405
_refine_ls_shift/su_max 0.001
_refine_ls_shift/su_mean 0.000
_refine_ls_structure_factor_coef Fsqd
_refine_ls_weighting_details 'calc w=1/[\s^2^(Fo^2^)+(0.0465P)^2^+0.0000P] where P=(Fo^2^+2Fc^2^)/3'
_refine_ls_weighting_scheme calc
_refine_ls_wR_factor_gt 0.0878
_refine_ls_wR_factor_ref 0.0970
_reflns_number_gt 4991
_reflns_number_total 7391
_reflns_threshold_expression >2sigma(I)
_cod_data_source_file om100695b_si_002.cif
_cod_data_source_block pa136
_cod_depositor_comments
;
The following automatic conversions were performed:

'_symmetry_cell_setting' value 'Monoclinic' changed to 'monoclinic'
according to /home/saulius/struct/CIF-dictionaries/cif_core.dic
dictionary named 'cif_core.dic' version 2.4.1 from 2010-06-29.

Automatic conversion script
Id: cif_fix_values 1715 2011-07-08 13:25:40Z adriana 
;
_cod_original_sg_symbol_H-M 'P21/c     '
_cod_database_code 4066901

loop_
_symmetry_equiv_pos_as_xyz
'x, y, z'
'-x, y+1/2, -z+1/2'
'-x, -y, -z'
'x, -y-1/2, z-1/2'

loop_
_atom_site_label
_atom_site_type_symbol
_atom_site_fract_x
_atom_site_fract_y
_atom_site_fract_z
_atom_site_U_iso_or_equiv
_atom_site_adp_type
_atom_site_occupancy
_atom_site_symmetry_multiplicity
_atom_site_calc_flag
_atom_site_refinement_flags
Pd1 Pd 0.84062(3) 0.182902(13) 0.414371(11) 0.02310(9) Uani 1 1 d .
Cl1 Cl 0.89168(8) 0.21527(4) 0.31217(3) 0.02061(17) Uani 1 1 d .
S1 S 0.72893(10) 0.16809(5) 0.49833(4) 0.0332(2) Uani 1 1 d .
P3 P 0.62077(9) 0.04529(5) 0.39701(4) 0.0258(2) Uani 1 1 d .
P4 P 0.91517(9) 0.30778(5) 0.45091(4) 0.02229(19) Uani 1 1 d .
N1 N 0.7755(3) 0.06426(14) 0.38472(12) 0.0263(6) Uani 1 1 d .
C1 C 0.6323(4) 0.07229(19) 0.48034(16) 0.0344(8) Uani 1 1 d .
H1A H 0.6825 0.0288 0.5089 0.041 Uiso 1 1 calc R
H1B H 0.5351 0.0780 0.4883 0.041 Uiso 1 1 calc R
C2 C 0.4779(3) 0.10437(18) 0.34904(15) 0.0279(8) Uani 1 1 d .
C3 C 0.3373(4) 0.0926(2) 0.35434(18) 0.0372(9) Uani 1 1 d .
H3 H 0.3168 0.0536 0.3840 0.045 Uiso 1 1 calc R
C4 C 0.2280(4) 0.1371(2) 0.3170(2) 0.0465(10) Uani 1 1 d .
H4 H 0.1320 0.1276 0.3198 0.056 Uiso 1 1 calc R
C5 C 0.2590(4) 0.1958(2) 0.2754(2) 0.0473(11) Uani 1 1 d .
H5 H 0.1842 0.2273 0.2500 0.057 Uiso 1 1 calc R
C6 C 0.3973(4) 0.2088(2) 0.27063(18) 0.0399(9) Uani 1 1 d .
H6 H 0.4172 0.2499 0.2424 0.048 Uiso 1 1 calc R
C7 C 0.5079(4) 0.16297(18) 0.30614(15) 0.0302(8) Uani 1 1 d .
H7 H 0.6029 0.1712 0.3015 0.036 Uiso 1 1 calc R
C8 C 0.5736(4) -0.06113(18) 0.38669(16) 0.0276(7) Uani 1 1 d .
C9 C 0.6653(4) -0.1165(2) 0.42488(18) 0.0413(9) Uani 1 1 d .
H9 H 0.7506 -0.0980 0.4530 0.050 Uiso 1 1 calc R
C10 C 0.6319(5) -0.1983(2) 0.4219(2) 0.0538(12) Uani 1 1 d .
H10 H 0.6950 -0.2358 0.4479 0.065 Uiso 1 1 calc R
C11 C 0.5087(4) -0.2261(2) 0.3817(2) 0.0489(11) Uani 1 1 d .
H11 H 0.4851 -0.2823 0.3814 0.059 Uiso 1 1 calc R
C12 C 0.4185(4) -0.17242(19) 0.34148(18) 0.0366(9) Uani 1 1 d .
H12 H 0.3356 -0.1917 0.3121 0.044 Uiso 1 1 calc R
C13 C 0.4513(4) -0.09019(19) 0.34491(16) 0.0316(8) Uani 1 1 d .
H13 H 0.3890 -0.0530 0.3182 0.038 Uiso 1 1 calc R
C14 C 0.8429(3) 0.01386(18) 0.34574(16) 0.0272(7) Uani 1 1 d .
C15 C 0.7788(4) -0.00811(19) 0.28316(16) 0.0340(8) Uani 1 1 d .
H15 H 0.6871 0.0128 0.2637 0.041 Uiso 1 1 calc R
C16 C 0.8472(5) -0.0606(2) 0.24830(18) 0.0467(10) Uani 1 1 d .
H16 H 0.8014 -0.0757 0.2054 0.056 Uiso 1 1 calc R
C17 C 0.9814(5) -0.0910(2) 0.2757(2) 0.0465(10) Uani 1 1 d .
H17 H 1.0287 -0.1263 0.2518 0.056 Uiso 1 1 calc R
C18 C 1.0460(4) -0.0689(2) 0.3388(2) 0.0467(10) Uani 1 1 d .
H18 H 1.1379 -0.0896 0.3582 0.056 Uiso 1 1 calc R
C19 C 0.9783(4) -0.0175(2) 0.37346(18) 0.0380(9) Uani 1 1 d .
H19 H 1.0237 -0.0031 0.4165 0.046 Uiso 1 1 calc R
C20 C 0.8831(3) 0.33491(18) 0.52989(15) 0.0243(7) Uani 1 1 d .
C21 C 0.7981(3) 0.40054(18) 0.53800(15) 0.0276(8) Uani 1 1 d .
H21 H 0.7572 0.4339 0.5020 0.033 Uiso 1 1 calc R
C22 C 0.7725(4) 0.4178(2) 0.59872(16) 0.0343(8) Uani 1 1 d .
H22 H 0.7149 0.4631 0.6041 0.041 Uiso 1 1 calc R
C23 C 0.8308(4) 0.3688(2) 0.65125(16) 0.0365(9) Uani 1 1 d .
H23 H 0.8132 0.3805 0.6926 0.044 Uiso 1 1 calc R
C24 C 0.9141(4) 0.3036(2) 0.64326(16) 0.0330(8) Uani 1 1 d .
H24 H 0.9537 0.2701 0.6793 0.040 Uiso 1 1 calc R
C25 C 0.9413(3) 0.28598(19) 0.58345(15) 0.0282(8) Uani 1 1 d .
H25 H 0.9995 0.2407 0.5786 0.034 Uiso 1 1 calc R
C26 C 0.8209(3) 0.38503(18) 0.39623(15) 0.0258(7) Uani 1 1 d .
C27 C 0.6752(4) 0.3750(2) 0.37273(16) 0.0319(8) Uani 1 1 d .
H27 H 0.6291 0.3276 0.3836 0.038 Uiso 1 1 calc R
C28 C 0.5968(4) 0.4339(2) 0.33351(18) 0.0427(9) Uani 1 1 d .
H28 H 0.4968 0.4274 0.3180 0.051 Uiso 1 1 calc R
C29 C 0.6652(4) 0.5029(2) 0.31681(17) 0.0430(10) Uani 1 1 d .
H29 H 0.6114 0.5437 0.2903 0.052 Uiso 1 1 calc R
C30 C 0.8097(4) 0.5120(2) 0.33848(17) 0.0409(9) Uani 1 1 d .
H30 H 0.8564 0.5583 0.3261 0.049 Uiso 1 1 calc R
C31 C 0.8874(4) 0.45358(18) 0.37851(16) 0.0318(8) Uani 1 1 d .
H31 H 0.9873 0.4605 0.3940 0.038 Uiso 1 1 calc R
C32 C 1.1054(3) 0.32924(18) 0.46018(15) 0.0257(7) Uani 1 1 d .
C33 C 1.1759(4) 0.38359(18) 0.50734(16) 0.0290(8) Uani 1 1 d .
H33 H 1.1243 0.4099 0.5349 0.035 Uiso 1 1 calc R
C34 C 1.3194(4) 0.39951(19) 0.51437(17) 0.0336(8) Uani 1 1 d .
H34 H 1.3657 0.4365 0.5468 0.040 Uiso 1 1 calc R
C35 C 1.3959(4) 0.3624(2) 0.47508(18) 0.0431(10) Uani 1 1 d .
H35 H 1.4950 0.3729 0.4802 0.052 Uiso 1 1 calc R
C36 C 1.3257(4) 0.3095(3) 0.4278(2) 0.0628(14) Uani 1 1 d .
H36 H 1.3770 0.2843 0.3996 0.075 Uiso 1 1 calc R
C37 C 1.1821(4) 0.2928(2) 0.42082(18) 0.0474(10) Uani 1 1 d .
H37 H 1.1362 0.2557 0.3884 0.057 Uiso 1 1 calc R

loop_
_atom_site_aniso_label
_atom_site_aniso_U_11
_atom_site_aniso_U_22
_atom_site_aniso_U_33
_atom_site_aniso_U_23
_atom_site_aniso_U_13
_atom_site_aniso_U_12
Pd1 0.02449(15) 0.02282(14) 0.02235(14) -0.00095(10) 0.00600(11) -0.00251(10)
Cl1 0.0231(4) 0.0231(4) 0.0175(4) -0.0028(3) 0.0085(3) -0.0048(3)
S1 0.0404(6) 0.0368(5) 0.0251(4) -0.0050(4) 0.0131(4) -0.0129(4)
P3 0.0270(5) 0.0239(4) 0.0274(5) 0.0005(4) 0.0078(4) -0.0033(3)
P4 0.0228(5) 0.0230(4) 0.0207(4) 0.0001(3) 0.0042(4) -0.0023(3)
N1 0.0257(16) 0.0211(13) 0.0329(15) -0.0038(12) 0.0084(13) -0.0011(11)
C1 0.037(2) 0.0380(19) 0.0292(19) 0.0003(15) 0.0100(17) -0.0133(16)
C2 0.027(2) 0.0253(17) 0.0310(19) -0.0072(14) 0.0053(16) 0.0000(14)
C3 0.030(2) 0.0318(19) 0.052(2) -0.0076(17) 0.0146(19) 0.0009(16)
C4 0.028(2) 0.044(2) 0.066(3) -0.012(2) 0.008(2) 0.0031(17)
C5 0.041(3) 0.040(2) 0.052(3) -0.0094(19) -0.007(2) 0.0115(18)
C6 0.047(3) 0.0312(19) 0.037(2) 0.0023(16) -0.0009(19) 0.0012(17)
C7 0.031(2) 0.0279(18) 0.0296(19) -0.0021(15) 0.0032(16) -0.0049(15)
C8 0.028(2) 0.0238(16) 0.0337(19) 0.0019(14) 0.0134(16) -0.0019(14)
C9 0.033(2) 0.037(2) 0.050(2) 0.0065(18) -0.0013(19) -0.0031(16)
C10 0.048(3) 0.030(2) 0.077(3) 0.017(2) 0.002(2) 0.0017(18)
C11 0.052(3) 0.0246(19) 0.069(3) 0.0041(19) 0.010(2) -0.0054(18)
C12 0.027(2) 0.0303(19) 0.053(2) -0.0041(17) 0.0096(18) -0.0066(15)
C13 0.029(2) 0.0282(17) 0.037(2) 0.0009(15) 0.0062(17) 0.0001(15)
C14 0.029(2) 0.0216(16) 0.0337(19) 0.0020(14) 0.0117(16) -0.0042(14)
C15 0.041(2) 0.0310(18) 0.0318(19) 0.0000(16) 0.0119(17) 0.0050(16)
C16 0.069(3) 0.038(2) 0.035(2) 0.0005(17) 0.015(2) 0.003(2)
C17 0.060(3) 0.0282(19) 0.061(3) -0.0013(19) 0.034(2) 0.0054(18)
C18 0.036(2) 0.037(2) 0.071(3) -0.003(2) 0.019(2) 0.0058(17)
C19 0.029(2) 0.037(2) 0.048(2) -0.0059(17) 0.0075(18) 0.0001(16)
C20 0.0260(19) 0.0243(16) 0.0237(17) -0.0032(13) 0.0078(15) -0.0068(13)
C21 0.031(2) 0.0246(17) 0.0259(18) -0.0013(14) 0.0040(15) -0.0004(14)
C22 0.038(2) 0.0318(19) 0.035(2) -0.0056(16) 0.0136(17) 0.0008(15)
C23 0.047(2) 0.040(2) 0.0242(19) -0.0077(16) 0.0119(17) -0.0083(17)
C24 0.042(2) 0.0343(19) 0.0204(17) 0.0040(15) 0.0020(16) -0.0058(16)
C25 0.028(2) 0.0272(17) 0.0281(18) -0.0013(14) 0.0024(15) -0.0013(14)
C26 0.030(2) 0.0263(17) 0.0209(16) -0.0014(13) 0.0065(15) 0.0000(14)
C27 0.030(2) 0.0319(18) 0.0319(19) 0.0029(15) 0.0023(16) -0.0027(15)
C28 0.041(2) 0.043(2) 0.040(2) 0.0047(17) -0.0015(19) 0.0028(18)
C29 0.056(3) 0.039(2) 0.0272(19) 0.0059(16) -0.0039(19) 0.0076(19)
C30 0.057(3) 0.0318(19) 0.031(2) 0.0070(16) 0.0027(19) -0.0064(18)
C31 0.030(2) 0.0317(19) 0.0312(19) 0.0016(15) 0.0023(16) -0.0050(15)
C32 0.0246(19) 0.0255(17) 0.0277(18) 0.0025(14) 0.0074(15) -0.0026(13)
C33 0.030(2) 0.0233(17) 0.0334(19) 0.0000(14) 0.0074(16) 0.0000(14)
C34 0.030(2) 0.0265(17) 0.040(2) -0.0012(16) -0.0014(17) -0.0062(15)
C35 0.025(2) 0.062(3) 0.042(2) -0.002(2) 0.0071(18) -0.0129(18)
C36 0.034(3) 0.111(4) 0.047(3) -0.032(3) 0.018(2) -0.015(2)
C37 0.027(2) 0.079(3) 0.038(2) -0.028(2) 0.0111(18) -0.0149(19)

loop_
_atom_type_symbol
_atom_type_description
_atom_type_scat_dispersion_real
_atom_type_scat_dispersion_imag
_atom_type_scat_source
C C 0.0033 0.0016 'International Tables Vol C Tables 4.2.6.8 and 6.1.1.4'
H H 0.0000 0.0000 'International Tables Vol C Tables 4.2.6.8 and 6.1.1.4'
N N 0.0061 0.0033 'International Tables Vol C Tables 4.2.6.8 and 6.1.1.4'
P P 0.1023 0.0942 'International Tables Vol C Tables 4.2.6.8 and 6.1.1.4'
S S 0.1246 0.1234 'International Tables Vol C Tables 4.2.6.8 and 6.1.1.4'
Cl Cl 0.1484 0.1585 'International Tables Vol C Tables 4.2.6.8 and 6.1.1.4'
Pd Pd -0.9988 1.0072 'International Tables Vol C Tables 4.2.6.8 and 6.1.1.4'

loop_
_geom_angle_atom_site_label_1
_geom_angle_atom_site_label_2
_geom_angle_atom_site_label_3
_geom_angle
N1 Pd1 P4 177.26(7)
N1 Pd1 S1 88.52(7)
P4 Pd1 S1 89.87(3)
N1 Pd1 Cl1 92.45(7)
P4 Pd1 Cl1 89.73(3)
S1 Pd1 Cl1 163.28(3)
C1 S1 Pd1 103.57(11)
N1 P3 C2 115.04(15)
N1 P3 C1 104.90(15)
C2 P3 C1 107.07(16)
N1 P3 C8 112.75(14)
C2 P3 C8 108.31(15)
C1 P3 C8 108.40(15)
C26 P4 C20 104.62(14)
C26 P4 C32 106.11(14)
C20 P4 C32 102.96(14)
C26 P4 Pd1 109.97(10)
C20 P4 Pd1 115.60(10)
C32 P4 Pd1 116.49(10)
C14 N1 P3 122.8(2)
C14 N1 Pd1 124.76(19)
P3 N1 Pd1 110.98(13)
P3 C1 S1 109.53(17)
P3 C1 H1A 109.8
S1 C1 H1A 109.8
P3 C1 H1B 109.8
S1 C1 H1B 109.8
H1A C1 H1B 108.2
C3 C2 C7 119.5(3)
C3 C2 P3 120.7(3)
C7 C2 P3 119.8(3)
C4 C3 C2 120.6(4)
C4 C3 H3 119.7
C2 C3 H3 119.7
C3 C4 C5 119.4(4)
C3 C4 H4 120.3
C5 C4 H4 120.3
C6 C5 C4 120.4(4)
C6 C5 H5 119.8
C4 C5 H5 119.8
C5 C6 C7 121.0(4)
C5 C6 H6 119.5
C7 C6 H6 119.5
C6 C7 C2 119.0(3)
C6 C7 H7 120.5
C2 C7 H7 120.5
C13 C8 C9 118.8(3)
C13 C8 P3 124.3(2)
C9 C8 P3 116.9(3)
C10 C9 C8 119.9(3)
C10 C9 H9 120.0
C8 C9 H9 120.0
C11 C10 C9 120.8(4)
C11 C10 H10 119.6
C9 C10 H10 119.6
C10 C11 C12 120.2(3)
C10 C11 H11 119.9
C12 C11 H11 119.9
C13 C12 C11 118.9(3)
C13 C12 H12 120.5
C11 C12 H12 120.5
C12 C13 C8 121.3(3)
C12 C13 H13 119.4
C8 C13 H13 119.4
C15 C14 C19 118.7(3)
C15 C14 N1 123.2(3)
C19 C14 N1 118.1(3)
C14 C15 C16 120.7(3)
C14 C15 H15 119.7
C16 C15 H15 119.7
C17 C16 C15 120.5(4)
C17 C16 H16 119.8
C15 C16 H16 119.8
C16 C17 C18 118.9(4)
C16 C17 H17 120.6
C18 C17 H17 120.6
C19 C18 C17 120.8(4)
C19 C18 H18 119.6
C17 C18 H18 119.6
C18 C19 C14 120.5(4)
C18 C19 H19 119.7
C14 C19 H19 119.7
C21 C20 C25 119.0(3)
C21 C20 P4 121.9(2)
C25 C20 P4 119.0(2)
C20 C21 C22 120.2(3)
C20 C21 H21 119.9
C22 C21 H21 119.9
C23 C22 C21 120.1(3)
C23 C22 H22 119.9
C21 C22 H22 119.9
C24 C23 C22 119.8(3)
C24 C23 H23 120.1
C22 C23 H23 120.1
C23 C24 C25 120.9(3)
C23 C24 H24 119.6
C25 C24 H24 119.6
C24 C25 C20 120.0(3)
C24 C25 H25 120.0
C20 C25 H25 120.0
C27 C26 C31 119.2(3)
C27 C26 P4 117.7(2)
C31 C26 P4 123.0(3)
C28 C27 C26 120.2(3)
C28 C27 H27 119.9
C26 C27 H27 119.9
C27 C28 C29 119.8(4)
C27 C28 H28 120.1
C29 C28 H28 120.1
C30 C29 C28 120.2(3)
C30 C29 H29 119.9
C28 C29 H29 119.9
C29 C30 C31 119.8(3)
C29 C30 H30 120.1
C31 C30 H30 120.1
C30 C31 C26 120.7(3)
C30 C31 H31 119.6
C26 C31 H31 119.6
C37 C32 C33 118.4(3)
C37 C32 P4 120.8(3)
C33 C32 P4 120.9(2)
C34 C33 C32 120.8(3)
C34 C33 H33 119.6
C32 C33 H33 119.6
C35 C34 C33 120.6(3)
C35 C34 H34 119.7
C33 C34 H34 119.7
C34 C35 C36 118.6(3)
C34 C35 H35 120.7
C36 C35 H35 120.7
C37 C36 C35 121.0(4)
C37 C36 H36 119.5
C35 C36 H36 119.5
C32 C37 C36 120.6(3)
C32 C37 H37 119.7
C36 C37 H37 119.7

loop_
_geom_bond_atom_site_label_1
_geom_bond_atom_site_label_2
_geom_bond_distance
Pd1 N1 2.100(2)
Pd1 P4 2.2528(8)
Pd1 S1 2.2885(9)
Pd1 Cl1 2.3869(7)
S1 C1 1.824(3)
P3 N1 1.597(3)
P3 C2 1.799(3)
P3 C1 1.801(3)
P3 C8 1.808(3)
P4 C26 1.818(3)
P4 C20 1.825(3)
P4 C32 1.829(3)
N1 C14 1.424(4)
C1 H1A 0.9900
C1 H1B 0.9900
C2 C3 1.394(5)
C2 C7 1.398(4)
C3 C4 1.376(5)
C3 H3 0.9500
C4 C5 1.383(6)
C4 H4 0.9500
C5 C6 1.372(5)
C5 H5 0.9500
C6 C7 1.380(5)
C6 H6 0.9500
C7 H7 0.9500
C8 C13 1.388(4)
C8 C9 1.393(5)
C9 C10 1.379(5)
C9 H9 0.9500
C10 C11 1.374(5)
C10 H10 0.9500
C11 C12 1.387(5)
C11 H11 0.9500
C12 C13 1.386(4)
C12 H12 0.9500
C13 H13 0.9500
C14 C15 1.380(4)
C14 C19 1.401(5)
C15 C16 1.394(5)
C15 H15 0.9500
C16 C17 1.384(5)
C16 H16 0.9500
C17 C18 1.392(5)
C17 H17 0.9500
C18 C19 1.375(5)
C18 H18 0.9500
C19 H19 0.9500
C20 C21 1.386(4)
C20 C25 1.402(4)
C21 C22 1.393(4)
C21 H21 0.9500
C22 C23 1.386(5)
C22 H22 0.9500
C23 C24 1.371(5)
C23 H23 0.9500
C24 C25 1.382(4)
C24 H24 0.9500
C25 H25 0.9500
C26 C27 1.387(4)
C26 C31 1.387(4)
C27 C28 1.384(5)
C27 H27 0.9500
C28 C29 1.395(5)
C28 H28 0.9500
C29 C30 1.370(5)
C29 H29 0.9500
C30 C31 1.384(5)
C30 H30 0.9500
C31 H31 0.9500
C32 C37 1.369(5)
C32 C33 1.398(4)
C33 C34 1.379(4)
C33 H33 0.9500
C34 C35 1.371(5)
C34 H34 0.9500
C35 C36 1.384(5)
C35 H35 0.9500
C36 C37 1.383(5)
C36 H36 0.9500
C37 H37 0.9500
